data_2005841
loop_
_publ_author_name
'D\'avila, A.'
'McLaughlin, M. L.'
'Fronczek, F. R.'
'Watkins, S. F.'

_publ_section_title
;
 1,5-Dibromocycloocta-1,5-diene
;
_journal_issue 1
_journal_name_full 'Acta Crystallographica Section C'
_journal_page_first 84
_journal_page_last 86
_journal_paper_doi 10.1107/S0108270196012322
_journal_volume 53
_journal_year 1997
_chemical_formula_sum 'C8 H10 Br2'
_chemical_formula_weight 266.0
_chemical_name_systematic ' ?'
_space_group_crystal_system monoclinic
_space_group_IT_number 15
_space_group_name_Hall '-C 2yc'
_space_group_name_H-M_alt 'C 1 2/c 1'
_atom_type_scat_source IntTabIV
_cell_angle_alpha 90.00
_cell_angle_beta 127.95(1)
_cell_angle_gamma 90.00
_cell_formula_units_Z 4
_cell_length_a 18.8917(8)
_cell_length_b 4.6858(3)
_cell_length_c 12.7916(8)
_cell_measurement_reflns_used 25
_cell_measurement_temperature 298
_cell_measurement_theta_max 16
_cell_measurement_theta_min 12
_cell_volume 892.91(15)
_computing_cell_refinement CAD4_Software
_computing_data_collection CAD4_Software_(Enraf-Nonius,_1977)
_computing_data_reduction PROCESS_MolEN_(Fair,_1990)
_computing_molecular_graphics ORTEPII_(Johnson,_1976)
_computing_publication_material CIF_IN_MolEN
_computing_structure_refinement LSFM_MolEN
_computing_structure_solution Patterson_and_Fourier_methods
_diffrn_measurement_device Enraf_Nonius_CAD4
_diffrn_measurement_method \q/2\q
_diffrn_radiation_type 'Mo K\a'
_diffrn_radiation_wavelength 0.71073
_diffrn_reflns_av_R_equivalents 0.037
_diffrn_reflns_limit_h_max 28
_diffrn_reflns_limit_h_min 0
_diffrn_reflns_limit_k_max 6
_diffrn_reflns_limit_k_min -6
_diffrn_reflns_limit_l_max 15
_diffrn_reflns_limit_l_min -19
_diffrn_reflns_number 3175
_diffrn_reflns_theta_max 32.00
_diffrn_standards_decay_% -0.2
_diffrn_standards_interval_time 120
_diffrn_standards_number 3
_exptl_absorpt_coefficient_mu 9.0
_exptl_absorpt_correction_T_max 0.164
_exptl_absorpt_correction_T_min 0.107
_exptl_absorpt_correction_type \y_scans_(North,_Phillips,_&_Mathews,_1968)
_exptl_crystal_colour colorless
_exptl_crystal_density_diffrn 1.980
_exptl_crystal_description prism
_exptl_crystal_F_000 512
_exptl_crystal_size_max 0.33
_exptl_crystal_size_mid 0.28
_exptl_crystal_size_min 0.20
_refine_diff_density_max 1.07
_refine_diff_density_min -1.06
_refine_ls_abs_structure_details
;
?
;
_refine_ls_extinction_coef 1.06(8)E-6
_refine_ls_extinction_method isotropic_(Zachariasen,_1963)
_refine_ls_goodness_of_fit_obs 1.128
_refine_ls_hydrogen_treatment 'H atoms refined isotropically'
_refine_ls_number_parameters 67
_refine_ls_number_reflns 1239
_refine_ls_R_factor_obs 0.069
_refine_ls_shift/esd_max 0.003
_refine_ls_structure_factor_coef F
_refine_ls_weighting_details 'w = 4Fo^2^/[\s^2^(Fo^2^) + 0.0004Fo^4^]'
_refine_ls_weighting_scheme calc
_refine_ls_wR_factor_obs 0.038
_reflns_number_observed 1239
_reflns_number_total 1548
_reflns_observed_criterion I>0
_cod_data_source_file bk1224.cif
_cod_data_source_block 1
_cod_depositor_comments
;
 Changing the space group from '-P 2yc' to '-C 2yc' after consulting the
 original publication. All related space group information was changed
 accordingly.

 Antanas Vaitkus,
 2017-07-05

The following automatic conversions were performed:

'_refine_ls_weighting_scheme' value '4Fo^2^/[\s^2^(Fo^2^) +
0.0004Fo^4^]' was changed to 'calc'. New tag
'_refine_ls_weighting_details' was created. The value of the new tag
was set to 'w = 4Fo^2^/[\s^2^(Fo^2^) + 0.0004Fo^4^]'.

Automatic conversion script
Id: cif_fix_values 3143 2015-03-26 13:38:13Z robertas 
;
_cod_original_cell_volume 892.8(3)
_cod_original_sg_symbol_H-M 'C 2/c'
_cod_database_code 2005841

loop_
_space_group_symop_id
_space_group_symop_operation_xyz
1 x,y,z
2 -x,y,-z+1/2
3 -x,-y,-z
4 x,-y,z+1/2
5 x+1/2,y+1/2,z
6 -x+1/2,y+1/2,-z+1/2
7 -x+1/2,-y+1/2,-z
8 x+1/2,-y+1/2,z+1/2

loop_
_atom_site_aniso_label
_atom_site_aniso_U_11
_atom_site_aniso_U_22
_atom_site_aniso_U_33
_atom_site_aniso_U_12
_atom_site_aniso_U_13
_atom_site_aniso_U_23
Br 0.04711(9) 0.0664(3) 0.06140(10) -0.0027(2) 0.03750(6) 0.0008(2)
C1 0.0378(9) 0.045(2) 0.0390(10) 0.0040(10) 0.0243(6) -0.0010(10)
C2 0.0420(9) 0.050(2) 0.0408(9) 0.0050(10) 0.0283(6) -0.0030(10)
C3 0.0440(10) 0.059(2) 0.0400(10) -0.006(2) 0.0209(7) -0.013(2)
C8 0.0340(10) 0.062(2) 0.0390(10) 0.0040(10) 0.0185(7) 0.005(2)

loop_
_atom_site_label
_atom_site_fract_x
_atom_site_fract_y
_atom_site_fract_z
_atom_site_U_iso_or_equiv
_atom_site_thermal_displace_type
Br 0.66801(2) 0.48532(8) 0.73984(3) 0.0556(1) Uani
C1 0.5866(2) 0.2413(7) 0.7417(2) 0.0400(9) Uani
C2 0.5086(2) 0.1867(8) 0.6273(2) 0.0423(9) Uani
C3 0.4344(2) -0.0017(8) 0.5999(3) 0.051(1) Uani
C8 0.6275(2) 0.1448(9) 0.8800(3) 0.048(1) Uani
H2 0.498(1) 0.289(6) 0.551(2) 0.043(9) Uiso
H3a 0.398(1) -0.050(6) 0.507(2) 0.05(1) Uiso
H3b 0.458(2) -0.191(7) 0.650(2) 0.06(1) Uiso
H8a 0.652(2) 0.321(8) 0.931(3) 0.07(1) Uiso
H8b 0.679(2) 0.017(7) 0.908(3) 0.07(1) Uiso

loop_
_geom_angle_atom_site_label_1
_geom_angle_atom_site_label_2
_geom_angle_atom_site_label_3
_geom_angle_site_symmetry_1
_geom_angle_site_symmetry_3
_geom_angle
_geom_angle_publ_flag
Br C1 C2 . . 117.4(3) yes
Br C1 C8 . . 110.9(2) yes
C2 C1 C8 . . 131.7(3) yes
C1 C2 C3 . . 128.4(3) yes
C1 C2 H2 . . 114.0(10) ?
C3 C2 H2 . . 117.0(10) ?
C2 C3 C8' . 4_657 113.7(3) yes
C2 C3 H3a . . 106.0(10) ?
C2 C3 H3b . . 112.0(10) ?
C8' C3 H3a 4_657 . 105.0(10) ?
C8' C3 H3b 4_657 . 111(2) ?
H3a C3 H3b . . 105(2) ?
C1 C8 C3' . 4_657 116.6(2) yes
C1 C8 H8a . . 102(2) ?
C1 C8 H8b . . 106(2) ?
C3' C8 H8a 4_657 . 111(2) ?
C3' C8 H8b 4_657 . 110(2) ?
H8a C8 H8b . . 108(2) ?

loop_
_geom_bond_atom_site_label_1
_geom_bond_atom_site_label_2
_geom_bond_site_symmetry_2
_geom_bond_distance
_geom_bond_publ_flag
Br C1 . 1.928(3) yes
C1 C2 . 1.314(3) yes
C1 C8 . 1.500(4) yes
C2 C3 . 1.504(5) yes
C2 H2 . 0.99(3) yes
C3 C8' 4_657 1.507(6) yes
C3 H3a . 0.96(2) yes
C3 H3b . 1.02(3) yes
C8 H8a . 0.97(4) yes
C8 H8b . 0.99(3) yes

loop_
_geom_torsion_atom_site_label_1
_geom_torsion_atom_site_label_2
_geom_torsion_atom_site_label_3
_geom_torsion_atom_site_label_4
_geom_torsion_site_symmetry_3
_geom_torsion_site_symmetry_4
_geom_torsion
_geom_torsion_publ_flag
Br C1 C2 C3 . . 178.0(3) ?
C8 C1 C2 C3 . . -1.2(7) yes
Br C1 C8 C3' . 4_657 169.1(3) ?
C2 C1 C8 C3' . 4_657 -11.7(6) yes
C1 C2 C3 C8' . 4_657 84.3(5) yes
C2 C3 C8' C1' 4_657 4_657 -63.8(4) yes
